data_7033237
loop_
_publ_author_name
'Hou, Zhao-Jun'
'Liu, Zhong-Yi'
'Liu, Ning'
'Yang, En-Cui'
'Zhao, Xiao-Jun'

_publ_section_title
;
 Four tetrazolate-based 3D frameworks with diverse subunits directed by
 inorganic anions and azido coligand: hydro/solvothermal syntheses,
 crystal structures, and magnetic properties.
;
_journal_issue 5
_journal_name_full 'Dalton transactions (Cambridge, England : 2003)'
_journal_page_first 2223
_journal_page_last 2233
_journal_paper_doi 10.1039/c4dt03172e
_journal_volume 44
_journal_year 2015
_chemical_formula_sum 'C5.4 H9.6 Cl2 Cu3 N16 O1.4'
_chemical_formula_weight 582.61
_chemical_name_systematic
; 
 ? 
;
_space_group_IT_number 58
_symmetry_cell_setting orthorhombic
_symmetry_space_group_name_Hall '-P 2 2n'
_symmetry_space_group_name_H-M 'P n n m'
_atom_sites_solution_hydrogens geom
_atom_sites_solution_primary direct
_atom_sites_solution_secondary difmap
_audit_creation_method SHELXL-97
_audit_update_record
;
2014-11-07 deposited with the CCDC.
2014-11-25 downloaded from the CCDC.
;
_cell_angle_alpha 90.00
_cell_angle_beta 90.00
_cell_angle_gamma 90.00
_cell_formula_units_Z 2
_cell_length_a 11.6119(6)
_cell_length_b 8.6116(5)
_cell_length_c 8.8761(5)
_cell_measurement_reflns_used 2831
_cell_measurement_temperature 296(2)
_cell_measurement_theta_max 28.32
_cell_measurement_theta_min 2.89
_cell_volume 887.58(9)
_computing_cell_refinement 'Bruker SMART'
_computing_data_collection 'Bruker SMART'
_computing_data_reduction 'Bruker SAINT'
_computing_molecular_graphics 'Bruker SHELXTL'
_computing_publication_material 'Bruker SHELXTL'
_computing_structure_refinement 'SHELXL-97 (Sheldrick, 1997)'
_computing_structure_solution 'SHELXS-97 (Sheldrick, 1990)'
_diffrn_ambient_temperature 296(2)
_diffrn_measured_fraction_theta_full 0.999
_diffrn_measured_fraction_theta_max 0.999
_diffrn_measurement_device_type 'CCD area detector'
_diffrn_measurement_method 'phi and omega scans'
_diffrn_radiation_monochromator graphite
_diffrn_radiation_source 'fine-focus sealed tube'
_diffrn_radiation_type MoK\a
_diffrn_radiation_wavelength 0.71073
_diffrn_reflns_av_R_equivalents 0.0228
_diffrn_reflns_av_unetI/netI 0.0146
_diffrn_reflns_limit_h_max 13
_diffrn_reflns_limit_h_min -12
_diffrn_reflns_limit_k_max 10
_diffrn_reflns_limit_k_min -10
_diffrn_reflns_limit_l_max 8
_diffrn_reflns_limit_l_min -10
_diffrn_reflns_number 4861
_diffrn_reflns_theta_full 25.01
_diffrn_reflns_theta_max 25.01
_diffrn_reflns_theta_min 2.89
_exptl_absorpt_coefficient_mu 3.903
_exptl_absorpt_correction_T_max 0.7718
_exptl_absorpt_correction_T_min 0.6962
_exptl_absorpt_correction_type multi-scan
_exptl_absorpt_process_details SADABS
_exptl_crystal_colour BLUE
_exptl_crystal_density_diffrn 2.180
_exptl_crystal_density_meas ?
_exptl_crystal_density_method 'not measured'
_exptl_crystal_description BLOCK
_exptl_crystal_F_000 572
_exptl_crystal_size_max 0.10
_exptl_crystal_size_mid 0.08
_exptl_crystal_size_min 0.07
_refine_diff_density_max 2.079
_refine_diff_density_min -0.609
_refine_diff_density_rms 0.138
_refine_ls_extinction_method none
_refine_ls_goodness_of_fit_ref 1.211
_refine_ls_hydrogen_treatment constr
_refine_ls_matrix_type full
_refine_ls_number_parameters 76
_refine_ls_number_reflns 842
_refine_ls_number_restraints 14
_refine_ls_restrained_S_all 1.219
_refine_ls_R_factor_all 0.0369
_refine_ls_R_factor_gt 0.0342
_refine_ls_shift/su_max 0.000
_refine_ls_shift/su_mean 0.000
_refine_ls_structure_factor_coef Fsqd
_refine_ls_weighting_details 'calc w=1/[\s^2^(Fo^2^)+(0.0497P)^2^+3.9683P] where P=(Fo^2^+2Fc^2^)/3'
_refine_ls_weighting_scheme calc
_refine_ls_wR_factor_gt 0.0982
_refine_ls_wR_factor_ref 0.1026
_reflns_number_gt 784
_reflns_number_total 842
_reflns_threshold_expression >2sigma(I)
_cod_data_source_file c4dt03172e2.cif
_cod_data_source_block n131224d
_cod_depositor_comments
;
The following automatic conversions were performed:

'_symmetry_cell_setting' value 'Orthorhombic' changed to
'orthorhombic' according to
/usr/data/users/saulius/crontab/automatic-downloads/rss-feeds/RSC/lib/dictionaries/cif_core.dic
dictionary named 'cif_core.dic' version 2.4.2 from
2011-04-26.

'_exptl_absorpt_correction_type' value 'MULTI-SCAN'
changed to 'multi-scan' according to
/usr/data/users/saulius/crontab/automatic-downloads/rss-feeds/RSC/lib/dictionaries/cif_core.dic
dictionary named 'cif_core.dic' version 2.4.2 from 2011-04-26.

Automatic conversion script
Id: cif_fix_values 2935 2014-11-11 08:27:57Z andrius 

The following automatic conversions were performed:

'_exptl_crystal_density_meas' value 'NONE' was changed to '?' - the
value is perceived as not measured.

Automatic conversion script
Id: cif_fix_values 3008 2015-01-20 13:52:24Z robertas 

 Adding full bibliography for 7033236--7033239.cif.
;
_cod_original_sg_symbol_H-M Pnnm
_cod_original_formula_sum 'C5.40 H9.60 Cl2 Cu3 N16 O1.40'
_cod_database_code 7033237

loop_
_symmetry_equiv_pos_as_xyz
'x, y, z'
'-x, -y, z'
'-x+1/2, y+1/2, -z+1/2'
'x+1/2, -y+1/2, -z+1/2'
'-x, -y, -z'
'x, y, -z'
'x-1/2, -y-1/2, z-1/2'
'-x-1/2, y-1/2, z-1/2'

loop_
_atom_site_label
_atom_site_type_symbol
_atom_site_fract_x
_atom_site_fract_y
_atom_site_fract_z
_atom_site_U_iso_or_equiv
_atom_site_adp_type
_atom_site_occupancy
_atom_site_symmetry_multiplicity
_atom_site_calc_flag
_atom_site_refinement_flags
Cu1 Cu 0.5000 0.5000 0.5000 0.0114(3) Uani 1 4 d S
Cu2 Cu 0.73167(6) 0.75605(8) 0.5000 0.0122(3) Uani 1 2 d S
Cl1 Cl 0.52122(12) 0.80114(18) 0.5000 0.0207(4) Uani 1 2 d S
N1 N 0.7198(3) 0.5847(4) 0.3395(4) 0.0135(8) Uani 1 1 d .
N2 N 0.6256(3) 0.4930(4) 0.3424(4) 0.0132(8) Uani 1 1 d .
N3 N 0.6306(3) 0.3889(4) 0.2367(4) 0.0166(8) Uani 1 1 d .
N4 N 0.7296(3) 0.4105(4) 0.1619(4) 0.0140(8) Uani 1 1 d .
C1 C 0.7822(4) 0.5307(5) 0.2257(5) 0.0148(9) Uani 1 1 d .
H1 H 0.8527 0.5712 0.1950 0.018 Uiso 1 1 calc R
O1 O -0.0436(8) 0.6578(12) 0.5000 0.061(3) Uani 0.70 2 d SPDU
H1A H -0.0464 0.5999 0.5732 0.092 Uiso 0.35 1 calc PR
C2 C 0.0669(9) 0.7417(13) 0.5000 0.038(2) Uani 0.70 2 d SPDU
H2A H 0.1034 0.7301 0.5964 0.046 Uiso 0.35 1 calc PR
H2B H 0.0534 0.8498 0.4805 0.046 Uiso 0.35 1 calc PR
H2C H 0.1160 0.6998 0.4230 0.046 Uiso 0.35 1 calc PR

loop_
_atom_site_aniso_label
_atom_site_aniso_U_11
_atom_site_aniso_U_22
_atom_site_aniso_U_33
_atom_site_aniso_U_23
_atom_site_aniso_U_13
_atom_site_aniso_U_12
Cu1 0.0091(5) 0.0153(6) 0.0096(5) 0.000 0.000 0.0001(4)
Cu2 0.0220(5) 0.0078(4) 0.0068(4) 0.000 0.000 -0.0040(3)
Cl1 0.0151(7) 0.0124(7) 0.0347(9) 0.000 0.000 0.0014(6)
N1 0.0151(17) 0.0131(17) 0.0123(17) -0.0008(15) 0.0006(14) -0.0040(13)
N2 0.0131(17) 0.0129(17) 0.0137(18) -0.0026(15) 0.0011(14) -0.0022(13)
N3 0.0184(19) 0.0159(19) 0.0155(19) -0.0049(16) 0.0014(15) -0.0013(14)
N4 0.0183(18) 0.0138(17) 0.0099(17) 0.0001(15) 0.0038(14) 0.0016(14)
C1 0.017(2) 0.013(2) 0.015(2) -0.0024(17) 0.0032(17) -0.0021(16)
O1 0.064(4) 0.049(4) 0.070(5) 0.000 0.000 -0.005(3)
C2 0.045(4) 0.032(4) 0.037(4) 0.000 0.000 0.014(3)

loop_
_atom_type_symbol
_atom_type_description
_atom_type_scat_dispersion_real
_atom_type_scat_dispersion_imag
_atom_type_scat_source
C C 0.0033 0.0016 'International Tables Vol C Tables 4.2.6.8 and 6.1.1.4'
H H 0.0000 0.0000 'International Tables Vol C Tables 4.2.6.8 and 6.1.1.4'
N N 0.0061 0.0033 'International Tables Vol C Tables 4.2.6.8 and 6.1.1.4'
O O 0.0106 0.0060 'International Tables Vol C Tables 4.2.6.8 and 6.1.1.4'
Cl Cl 0.1484 0.1585 'International Tables Vol C Tables 4.2.6.8 and 6.1.1.4'
Cu Cu 0.3201 1.2651 'International Tables Vol C Tables 4.2.6.8 and 6.1.1.4'

loop_
_geom_angle_atom_site_label_1
_geom_angle_atom_site_label_2
_geom_angle_atom_site_label_3
_geom_angle
_geom_angle_site_symmetry_1
_geom_angle_site_symmetry_3
N2 Cu1 N2 87.6(2) 6_556 .
N2 Cu1 N2 180.0 6_556 2_665
N2 Cu1 N2 92.4(2) . 2_665
N2 Cu1 N2 92.4(2) 6_556 5_666
N2 Cu1 N2 180.0 . 5_666
N2 Cu1 N2 87.6(2) 2_665 5_666
N2 Cu1 Cl1 87.79(10) 6_556 .
N2 Cu1 Cl1 87.79(10) . .
N2 Cu1 Cl1 92.21(10) 2_665 .
N2 Cu1 Cl1 92.21(10) 5_666 .
N2 Cu1 Cl1 92.21(10) 6_556 5_666
N2 Cu1 Cl1 92.21(10) . 5_666
N2 Cu1 Cl1 87.79(10) 2_665 5_666
N2 Cu1 Cl1 87.79(10) 5_666 5_666
Cl1 Cu1 Cl1 180.0 . 5_666
N4 Cu2 N4 91.3(2) 3_655 8_766
N4 Cu2 N1 89.68(15) 3_655 .
N4 Cu2 N1 170.37(14) 8_766 .
N4 Cu2 N1 170.37(14) 3_655 6_556
N4 Cu2 N1 89.68(15) 8_766 6_556
N1 Cu2 N1 87.7(2) . 6_556
N4 Cu2 Cl1 96.72(10) 3_655 .
N4 Cu2 Cl1 96.72(10) 8_766 .
N1 Cu2 Cl1 92.67(10) . .
N1 Cu2 Cl1 92.67(10) 6_556 .
Cu2 Cl1 Cu1 86.40(5) . .
C1 N1 N2 104.6(3) . .
C1 N1 Cu2 137.9(3) . .
N2 N1 Cu2 117.5(3) . .
N3 N2 N1 110.7(3) . .
N3 N2 Cu1 123.6(3) . .
N1 N2 Cu1 125.5(3) . .
N2 N3 N4 107.5(3) . .
C1 N4 N3 106.9(3) . .
C1 N4 Cu2 135.9(3) . 3_645
N3 N4 Cu2 117.0(3) . 3_645
N1 C1 N4 110.3(4) . .
N1 C1 H1 124.9 . .
N4 C1 H1 124.9 . .
C2 O1 H1A 109.5 . .
O1 C2 H2A 109.5 . .
O1 C2 H2B 109.5 . .
H2A C2 H2B 109.5 . .
O1 C2 H2C 109.5 . .
H2A C2 H2C 109.5 . .
H2B C2 H2C 109.5 . .

loop_
_geom_bond_atom_site_label_1
_geom_bond_atom_site_label_2
_geom_bond_distance
_geom_bond_site_symmetry_2
Cu1 N2 2.022(3) 6_556
Cu1 N2 2.022(3) .
Cu1 N2 2.022(3) 2_665
Cu1 N2 2.022(3) 5_666
Cu1 Cl1 2.6050(16) .
Cu1 Cl1 2.6050(16) 5_666
Cu2 N4 2.009(4) 3_655
Cu2 N4 2.009(4) 8_766
Cu2 N1 2.056(4) .
Cu2 N1 2.056(4) 6_556
Cu2 Cl1 2.4743(16) .
N1 C1 1.327(5) .
N1 N2 1.350(5) .
N2 N3 1.299(5) .
N3 N4 1.340(5) .
N4 C1 1.329(5) .
N4 Cu2 2.009(3) 3_645
C1 H1 0.9300 .
O1 C2 1.472(9) .
O1 H1A 0.8200 .
C2 H2A 0.9600 .
C2 H2B 0.9600 .
C2 H2C 0.9600 .

loop_
_geom_torsion_atom_site_label_1
_geom_torsion_atom_site_label_2
_geom_torsion_atom_site_label_3
_geom_torsion_atom_site_label_4
_geom_torsion
_geom_torsion_site_symmetry_1
_geom_torsion_site_symmetry_4
N4 Cu2 Cl1 Cu1 133.92(10) 3_655 .
N4 Cu2 Cl1 Cu1 -133.92(10) 8_766 .
N1 Cu2 Cl1 Cu1 43.92(10) . .
N1 Cu2 Cl1 Cu1 -43.92(10) 6_556 .
N2 Cu1 Cl1 Cu2 43.83(10) 6_556 .
N2 Cu1 Cl1 Cu2 -43.82(10) . .
N2 Cu1 Cl1 Cu2 -136.18(10) 2_665 .
N2 Cu1 Cl1 Cu2 136.18(10) 5_666 .
Cl1 Cu1 Cl1 Cu2 18.8(3) 5_666 .
N4 Cu2 N1 C1 50.0(4) 3_655 .
N4 Cu2 N1 C1 -46.2(10) 8_766 .
N1 Cu2 N1 C1 -120.7(4) 6_556 .
Cl1 Cu2 N1 C1 146.7(4) . .
N4 Cu2 N1 N2 -131.2(3) 3_655 .
N4 Cu2 N1 N2 132.6(7) 8_766 .
N1 Cu2 N1 N2 58.1(3) 6_556 .
Cl1 Cu2 N1 N2 -34.5(3) . .
C1 N1 N2 N3 0.2(4) . .
Cu2 N1 N2 N3 -178.9(3) . .
C1 N1 N2 Cu1 174.7(3) . .
Cu2 N1 N2 Cu1 -4.5(4) . .
N2 Cu1 N2 N3 124.4(3) 6_556 .
N2 Cu1 N2 N3 -55.6(3) 2_665 .
N2 Cu1 N2 N3 -10(7) 5_666 .
Cl1 Cu1 N2 N3 -147.7(3) . .
Cl1 Cu1 N2 N3 32.3(3) 5_666 .
N2 Cu1 N2 N1 -49.4(4) 6_556 .
N2 Cu1 N2 N1 130.6(4) 2_665 .
N2 Cu1 N2 N1 177(7) 5_666 .
Cl1 Cu1 N2 N1 38.5(3) . .
Cl1 Cu1 N2 N1 -141.5(3) 5_666 .
N1 N2 N3 N4 0.2(4) . .
Cu1 N2 N3 N4 -174.4(3) . .
N2 N3 N4 C1 -0.5(4) . .
N2 N3 N4 Cu2 175.5(3) . 3_645
N2 N1 C1 N4 -0.5(5) . .
Cu2 N1 C1 N4 178.4(3) . .
N3 N4 C1 N1 0.6(5) . .
Cu2 N4 C1 N1 -174.3(3) 3_645 .
